data_7018326
loop_
_publ_author_name
'Saad, Fawaz A.'
'Buurma, Niklaas J.'
'Amoroso, Angelo J.'
'Knight, James C.'
'Kariuki, Benson M.'

_publ_section_title
;
 Co-ordination behaviour of a novel bisthiourea tripodal ligand:
 structural, spectroscopic and electrochemical properties of a series of
 transition metal complexes.
;
_journal_issue 15
_journal_name_full 'Dalton transactions (Cambridge, England : 2003)'
_journal_page_first 4608
_journal_page_last 4617
_journal_paper_doi 10.1039/c2dt11732k
_journal_volume 41
_journal_year 2012
_chemical_formula_moiety 'C34 H30 Co N8 O2 S2, 2(cl O4)'
_chemical_formula_sum 'C34 H30 Cl2 Co N8 O10 S2'
_chemical_formula_weight 904.61
_chemical_name_systematic
;
?
;
_space_group_IT_number 14
_symmetry_cell_setting monoclinic
_symmetry_space_group_name_Hall '-P 2yn'
_symmetry_space_group_name_H-M 'P 1 21/n 1'
_atom_sites_solution_hydrogens geom
_atom_sites_solution_primary direct
_atom_sites_solution_secondary difmap
_audit_creation_method SHELXL-97
_cell_angle_alpha 90.00
_cell_angle_beta 90.400(10)
_cell_angle_gamma 90.00
_cell_formula_units_Z 4
_cell_length_a 14.0690(6)
_cell_length_b 11.8060(4)
_cell_length_c 22.1260(9)
_cell_measurement_reflns_used 4307
_cell_measurement_temperature 150(2)
_cell_measurement_theta_max 27.54
_cell_measurement_theta_min 2.90
_cell_volume 3675.0(2)
_computing_cell_refinement DENZO/SCALEPACK
_computing_data_collection 'cOLLECT,Nonius BV, 1997-2001'
_computing_data_reduction DENZO/SCALEPACK
_computing_structure_refinement SHELXL-97
_computing_structure_solution SHELXs-97
_diffrn_ambient_temperature 150(2)
_diffrn_measured_fraction_theta_full 0.931
_diffrn_measured_fraction_theta_max 0.931
_diffrn_measurement_device_type 'Nonius KappaCCD'
_diffrn_measurement_method 'CCD scans'
_diffrn_radiation_source 'fine-focus sealed tube'
_diffrn_radiation_type MoK\a
_diffrn_radiation_wavelength 0.71073
_diffrn_reflns_av_R_equivalents 0.1589
_diffrn_reflns_av_sigmaI/netI 0.1559
_diffrn_reflns_limit_h_max 18
_diffrn_reflns_limit_h_min -18
_diffrn_reflns_limit_k_max 14
_diffrn_reflns_limit_k_min -15
_diffrn_reflns_limit_l_max 28
_diffrn_reflns_limit_l_min -28
_diffrn_reflns_number 23933
_diffrn_reflns_theta_full 27.54
_diffrn_reflns_theta_max 27.54
_diffrn_reflns_theta_min 2.90
_exptl_absorpt_coefficient_mu 0.797
_exptl_absorpt_correction_T_max 0.9246
_exptl_absorpt_correction_T_min 0.7411
_exptl_absorpt_correction_type empirical
_exptl_absorpt_process_details Denzo/Scalepack
_exptl_crystal_colour colourless
_exptl_crystal_density_diffrn 1.635
_exptl_crystal_density_method 'not measured'
_exptl_crystal_description plate
_exptl_crystal_F_000 1852
_exptl_crystal_size_max 0.40
_exptl_crystal_size_mid 0.30
_exptl_crystal_size_min 0.10
_refine_diff_density_max 0.485
_refine_diff_density_min -0.651
_refine_diff_density_rms 0.107
_refine_ls_extinction_method none
_refine_ls_goodness_of_fit_ref 1.019
_refine_ls_hydrogen_treatment constr
_refine_ls_matrix_type full
_refine_ls_number_parameters 514
_refine_ls_number_reflns 7889
_refine_ls_number_restraints 0
_refine_ls_restrained_S_all 1.019
_refine_ls_R_factor_all 0.1564
_refine_ls_R_factor_gt 0.0782
_refine_ls_shift/su_max 0.000
_refine_ls_shift/su_mean 0.000
_refine_ls_structure_factor_coef Fsqd
_refine_ls_weighting_details 'calc w=1/[\s^2^(Fo^2^)+(0.0750P)^2^+0.0000P] where P=(Fo^2^+2Fc^2^)/3'
_refine_ls_weighting_scheme calc
_refine_ls_wR_factor_gt 0.1604
_refine_ls_wR_factor_ref 0.1912
_reflns_number_gt 4307
_reflns_number_total 7889
_reflns_threshold_expression >2sigma(I)
_cod_data_source_file c2dt11732k.txt
_cod_data_source_block aja0820t
_cod_depositor_comments
;
The following automatic conversions were performed:

'_symmetry_cell_setting' value 'Monoclinic' changed to 'monoclinic'
according to /home/saulius/struct/CIF-dictionaries/cif_core.dic
dictionary named 'cif_core.dic' version 2.4.1 from 2010-06-29.

Automatic conversion script
Id: cif_fix_values 1715 2011-07-08 13:25:40Z adriana 
;
_cod_original_sg_symbol_H-M P21/n
_cod_database_code 7018326

loop_
_symmetry_equiv_pos_as_xyz
'x, y, z'
'-x+1/2, y+1/2, -z+1/2'
'-x, -y, -z'
'x-1/2, -y-1/2, z-1/2'

loop_
_atom_site_label
_atom_site_type_symbol
_atom_site_fract_x
_atom_site_fract_y
_atom_site_fract_z
_atom_site_U_iso_or_equiv
_atom_site_adp_type
_atom_site_occupancy
_atom_site_symmetry_multiplicity
_atom_site_calc_flag
_atom_site_refinement_flags
C1 C 0.1778(4) 0.2335(4) -0.0292(2) 0.0325(13) Uani 1 1 d .
H1A H 0.1205 0.2148 -0.0534 0.039 Uiso 1 1 calc R
H1B H 0.2196 0.1660 -0.0284 0.039 Uiso 1 1 calc R
C2 C 0.2295(4) 0.3316(4) -0.0579(2) 0.0286(12) Uani 1 1 d .
C3 C 0.2272(4) 0.3487(5) -0.1193(2) 0.0365(13) Uani 1 1 d .
H3 H 0.1931 0.2984 -0.1450 0.044 Uiso 1 1 calc R
C4 C 0.2756(4) 0.4407(5) -0.1431(2) 0.0386(14) Uani 1 1 d .
H4 H 0.2764 0.4532 -0.1855 0.046 Uiso 1 1 calc R
C5 C 0.3219(4) 0.5128(4) -0.1051(2) 0.0339(13) Uani 1 1 d .
H5 H 0.3526 0.5786 -0.1202 0.041 Uiso 1 1 calc R
C6 C 0.3232(3) 0.4879(4) -0.0437(2) 0.0293(12) Uani 1 1 d .
C7 C 0.4095(4) 0.5552(4) 0.0474(2) 0.0292(12) Uani 1 1 d .
C8 C 0.4851(4) 0.7451(4) 0.0393(2) 0.0334(13) Uani 1 1 d .
C9 C 0.5461(4) 0.8231(4) 0.0742(2) 0.0314(13) Uani 1 1 d .
C10 C 0.5806(4) 0.9183(5) 0.0429(3) 0.0409(14) Uani 1 1 d .
H10 H 0.5640 0.9299 0.0017 0.049 Uiso 1 1 calc R
C11 C 0.6386(4) 0.9946(5) 0.0724(3) 0.0464(16) Uani 1 1 d .
H11 H 0.6622 1.0588 0.0515 0.056 Uiso 1 1 calc R
C12 C 0.6624(4) 0.9782(5) 0.1320(3) 0.0465(16) Uani 1 1 d .
H12 H 0.7015 1.0319 0.1522 0.056 Uiso 1 1 calc R
C13 C 0.6307(5) 0.8862(5) 0.1624(3) 0.0543(17) Uani 1 1 d .
H13 H 0.6488 0.8753 0.2035 0.065 Uiso 1 1 calc R
C14 C 0.5718(4) 0.8075(5) 0.1340(3) 0.0486(16) Uani 1 1 d .
H14 H 0.5493 0.7435 0.1556 0.058 Uiso 1 1 calc R
C15 C 0.0679(4) 0.3402(4) 0.0339(2) 0.0325(13) Uani 1 1 d .
H15A H 0.0083 0.2956 0.0322 0.039 Uiso 1 1 calc R
H15B H 0.0694 0.3902 -0.0020 0.039 Uiso 1 1 calc R
C16 C 0.0691(4) 0.4105(4) 0.0898(2) 0.0270(12) Uani 1 1 d .
C17 C -0.0127(4) 0.4601(4) 0.1125(2) 0.0365(13) Uani 1 1 d .
H17 H -0.0727 0.4455 0.0941 0.044 Uiso 1 1 calc R
C18 C -0.0060(4) 0.5312(5) 0.1622(3) 0.0466(16) Uani 1 1 d .
H18 H -0.0610 0.5672 0.1778 0.056 Uiso 1 1 calc R
C19 C 0.0822(4) 0.5487(5) 0.1887(2) 0.0402(14) Uani 1 1 d .
H19 H 0.0892 0.5963 0.2231 0.048 Uiso 1 1 calc R
C20 C 0.1593(4) 0.4953(4) 0.1640(2) 0.0313(12) Uani 1 1 d .
C21 C 0.2949(4) 0.4275(5) 0.2216(2) 0.0389(14) Uani 1 1 d .
C22 C 0.4274(4) 0.5619(6) 0.2448(2) 0.0402(15) Uani 1 1 d .
C23 C 0.5013(5) 0.5830(6) 0.2913(3) 0.0550(18) Uani 1 1 d .
C24 C 0.5467(5) 0.6856(8) 0.2880(3) 0.079(2) Uani 1 1 d .
H24 H 0.5316 0.7358 0.2557 0.095 Uiso 1 1 calc R
C25 C 0.6134(6) 0.7175(10) 0.3303(4) 0.100(3) Uani 1 1 d .
H25 H 0.6464 0.7875 0.3273 0.120 Uiso 1 1 calc R
C26 C 0.6307(6) 0.6427(10) 0.3780(5) 0.108(4) Uani 1 1 d .
H26 H 0.6748 0.6644 0.4085 0.130 Uiso 1 1 calc R
C27 C 0.5866(6) 0.5385(9) 0.3827(4) 0.102(4) Uani 1 1 d .
H27 H 0.6005 0.4890 0.4155 0.122 Uiso 1 1 calc R
C28 C 0.5210(5) 0.5080(7) 0.3378(3) 0.075(2) Uani 1 1 d .
H28 H 0.4902 0.4365 0.3392 0.090 Uiso 1 1 calc R
C29 C 0.1359(4) 0.1616(4) 0.0706(2) 0.0344(13) Uani 1 1 d .
H29A H 0.1011 0.1034 0.0470 0.041 Uiso 1 1 calc R
H29B H 0.0970 0.1817 0.1061 0.041 Uiso 1 1 calc R
C30 C 0.2294(4) 0.1141(5) 0.0915(2) 0.0326(13) Uani 1 1 d .
C31 C 0.2396(4) 0.0042(5) 0.1093(2) 0.0389(14) Uani 1 1 d .
H31 H 0.1880 -0.0473 0.1059 0.047 Uiso 1 1 calc R
C32 C 0.3259(5) -0.0311(5) 0.1323(2) 0.0449(16) Uani 1 1 d .
H32 H 0.3345 -0.1074 0.1448 0.054 Uiso 1 1 calc R
C33 C 0.3993(4) 0.0448(5) 0.1371(2) 0.0378(14) Uani 1 1 d .
H33 H 0.4591 0.0226 0.1533 0.045 Uiso 1 1 calc R
C34 C 0.3838(4) 0.1552(5) 0.1176(2) 0.0328(13) Uani 1 1 d .
H34 H 0.4345 0.2082 0.1206 0.039 Uiso 1 1 calc R
N1 N 0.1501(3) 0.2629(3) 0.03277(18) 0.0292(10) Uani 1 1 d .
N2 N 0.2769(3) 0.4004(3) -0.01980(17) 0.0257(9) Uani 1 1 d .
N3 N 0.3709(3) 0.5664(3) -0.00672(17) 0.0289(10) Uani 1 1 d .
H3A H 0.3759 0.6347 -0.0223 0.035 Uiso 1 1 calc R
N4 N 0.4582(3) 0.6464(3) 0.06931(18) 0.0301(10) Uani 1 1 d .
H4A H 0.4749 0.6425 0.1077 0.036 Uiso 1 1 calc R
N5 N 0.1552(3) 0.4281(3) 0.11471(17) 0.0250(9) Uani 1 1 d .
N6 N 0.2505(3) 0.5116(4) 0.18991(18) 0.0328(10) Uani 1 1 d .
H6 H 0.2792 0.5773 0.1855 0.039 Uiso 1 1 calc R
N7 N 0.3812(3) 0.4596(4) 0.2475(2) 0.0450(13) Uani 1 1 d .
H7 H 0.4103 0.4067 0.2686 0.054 Uiso 1 1 calc R
N8 N 0.3001(3) 0.1901(3) 0.09478(17) 0.0280(10) Uani 1 1 d .
O1 O 0.4596(3) 0.7627(3) -0.01228(16) 0.0409(10) Uani 1 1 d .
O2 O 0.4083(3) 0.6332(3) 0.20607(17) 0.0475(11) Uani 1 1 d .
O3 O 0.2327(3) 0.6982(4) 0.09695(18) 0.0621(13) Uani 1 1 d .
O4 O 0.1516(3) 0.6183(3) 0.01458(19) 0.0525(11) Uani 1 1 d .
O5 O 0.0961(3) 0.7869(4) 0.0584(2) 0.0751(15) Uani 1 1 d .
O6 O 0.2393(3) 0.7847(4) 0.0040(2) 0.0710(14) Uani 1 1 d .
O7 O 0.5921(4) 0.2538(4) 0.16253(18) 0.0712(14) Uani 1 1 d .
O8 O 0.5262(3) 0.2680(4) 0.2604(2) 0.0818(17) Uani 1 1 d .
O9 O 0.6623(4) 0.1632(4) 0.24398(18) 0.0659(14) Uani 1 1 d .
O10 O 0.6675(4) 0.3607(4) 0.23700(18) 0.0696(14) Uani 1 1 d .
S1 S 0.41379(9) 0.43792(11) 0.09146(6) 0.0317(3) Uani 1 1 d .
S2 S 0.25303(12) 0.30036(14) 0.23113(7) 0.0497(4) Uani 1 1 d .
Co1 Co 0.26836(5) 0.35368(6) 0.07093(3) 0.0262(2) Uani 1 1 d .
Cl1 Cl 0.17906(10) 0.72290(12) 0.04346(6) 0.0411(4) Uani 1 1 d .
Cl2 Cl 0.61245(11) 0.26225(12) 0.22602(6) 0.0433(4) Uani 1 1 d .

loop_
_atom_site_aniso_label
_atom_site_aniso_U_11
_atom_site_aniso_U_22
_atom_site_aniso_U_33
_atom_site_aniso_U_23
_atom_site_aniso_U_13
_atom_site_aniso_U_12
C1 0.032(3) 0.029(3) 0.036(3) -0.006(2) -0.009(2) -0.004(2)
C2 0.027(3) 0.029(3) 0.029(3) -0.004(2) 0.000(2) 0.004(2)
C3 0.034(3) 0.042(3) 0.033(3) -0.007(3) -0.008(3) -0.005(3)
C4 0.048(4) 0.045(4) 0.023(3) 0.000(2) -0.005(3) -0.005(3)
C5 0.042(3) 0.033(3) 0.027(3) 0.006(2) -0.004(3) -0.003(3)
C6 0.022(3) 0.037(3) 0.028(3) -0.004(2) -0.001(2) 0.004(2)
C7 0.026(3) 0.029(3) 0.033(3) -0.006(2) 0.003(2) -0.003(2)
C8 0.032(3) 0.029(3) 0.039(3) 0.001(3) 0.004(3) -0.003(2)
C9 0.024(3) 0.025(3) 0.045(3) -0.008(2) -0.004(2) -0.002(2)
C10 0.038(3) 0.039(4) 0.046(3) -0.007(3) 0.008(3) -0.006(3)
C11 0.033(3) 0.041(4) 0.066(4) -0.005(3) 0.016(3) -0.009(3)
C12 0.034(3) 0.038(4) 0.067(4) -0.018(3) -0.004(3) -0.008(3)
C13 0.061(4) 0.040(4) 0.061(4) -0.003(3) -0.026(3) -0.002(3)
C14 0.058(4) 0.038(4) 0.049(4) 0.006(3) -0.016(3) -0.011(3)
C15 0.022(3) 0.038(3) 0.037(3) -0.001(2) -0.005(2) -0.004(2)
C16 0.027(3) 0.027(3) 0.027(3) -0.001(2) -0.003(2) -0.004(2)
C17 0.026(3) 0.043(4) 0.040(3) 0.002(3) -0.003(3) 0.002(3)
C18 0.041(4) 0.060(4) 0.039(3) -0.006(3) 0.003(3) 0.013(3)
C19 0.041(4) 0.043(4) 0.037(3) -0.011(3) -0.004(3) 0.003(3)
C20 0.030(3) 0.036(3) 0.027(3) 0.001(2) -0.003(2) -0.001(2)
C21 0.043(4) 0.057(4) 0.016(3) -0.007(3) -0.003(2) 0.005(3)
C22 0.034(3) 0.061(4) 0.026(3) -0.015(3) -0.008(3) 0.002(3)
C23 0.039(4) 0.073(5) 0.053(4) -0.036(4) -0.010(3) 0.001(4)
C24 0.061(5) 0.129(7) 0.048(4) -0.034(4) -0.006(4) -0.023(5)
C25 0.056(5) 0.152(9) 0.092(7) -0.076(7) -0.015(5) -0.008(6)
C26 0.050(5) 0.158(10) 0.115(8) -0.108(8) -0.041(5) 0.053(6)
C27 0.090(7) 0.117(8) 0.098(6) -0.065(6) -0.062(5) 0.062(6)
C28 0.066(5) 0.090(6) 0.068(5) -0.033(4) -0.030(4) 0.043(4)
C29 0.037(3) 0.030(3) 0.037(3) -0.001(2) -0.006(3) -0.010(3)
C30 0.039(3) 0.031(3) 0.028(3) -0.005(2) 0.004(3) -0.008(3)
C31 0.049(4) 0.028(3) 0.040(3) -0.005(2) 0.005(3) -0.004(3)
C32 0.066(5) 0.036(4) 0.033(3) 0.006(3) 0.010(3) 0.008(3)
C33 0.039(3) 0.047(4) 0.028(3) 0.004(3) 0.001(3) 0.007(3)
C34 0.036(3) 0.039(3) 0.024(3) 0.002(2) 0.003(2) -0.002(3)
N1 0.027(2) 0.029(3) 0.031(2) -0.0037(19) -0.0022(19) -0.0048(19)
N2 0.024(2) 0.029(2) 0.024(2) 0.0006(18) -0.0031(18) -0.0021(19)
N3 0.033(3) 0.027(2) 0.027(2) 0.0063(18) -0.006(2) -0.0051(19)
N4 0.036(3) 0.026(2) 0.028(2) 0.0011(19) -0.0087(19) -0.006(2)
N5 0.023(2) 0.027(2) 0.025(2) 0.0005(18) -0.0023(18) -0.0017(18)
N6 0.033(3) 0.033(3) 0.033(2) -0.006(2) -0.006(2) -0.005(2)
N7 0.039(3) 0.058(3) 0.037(3) 0.001(2) -0.009(2) 0.003(3)
N8 0.028(2) 0.033(3) 0.023(2) 0.0007(18) -0.0008(19) -0.001(2)
O1 0.050(3) 0.039(2) 0.033(2) 0.0064(17) -0.0071(19) -0.0106(19)
O2 0.050(3) 0.054(3) 0.038(2) -0.009(2) -0.002(2) -0.011(2)
O3 0.070(3) 0.068(3) 0.048(3) 0.011(2) -0.027(2) -0.013(2)
O4 0.042(3) 0.046(3) 0.069(3) -0.014(2) -0.013(2) -0.003(2)
O5 0.039(3) 0.070(3) 0.116(4) -0.045(3) -0.020(3) 0.016(2)
O6 0.079(4) 0.076(3) 0.058(3) 0.021(2) -0.006(3) -0.024(3)
O7 0.102(4) 0.064(3) 0.047(3) 0.018(2) -0.045(3) -0.025(3)
O8 0.063(3) 0.059(3) 0.124(5) 0.023(3) 0.038(3) 0.012(3)
O9 0.083(4) 0.075(3) 0.040(2) 0.012(2) -0.002(2) 0.028(3)
O10 0.091(4) 0.071(3) 0.047(3) -0.003(2) -0.007(3) -0.036(3)
S1 0.0283(7) 0.0307(8) 0.0361(8) 0.0017(6) -0.0061(6) -0.0041(6)
S2 0.0581(11) 0.0450(10) 0.0459(9) 0.0064(7) -0.0091(8) -0.0016(8)
Co1 0.0244(4) 0.0284(4) 0.0258(4) -0.0030(3) -0.0034(3) -0.0035(3)
Cl1 0.0368(8) 0.0401(9) 0.0463(9) 0.0011(7) -0.0106(7) -0.0039(7)
Cl2 0.0458(9) 0.0450(9) 0.0389(8) 0.0092(7) -0.0099(7) -0.0028(7)

loop_
_atom_type_symbol
_atom_type_description
_atom_type_scat_dispersion_real
_atom_type_scat_dispersion_imag
_atom_type_scat_source
C C 0.0033 0.0016 'International Tables Vol C Tables 4.2.6.8 and 6.1.1.4'
H H 0.0000 0.0000 'International Tables Vol C Tables 4.2.6.8 and 6.1.1.4'
N N 0.0061 0.0033 'International Tables Vol C Tables 4.2.6.8 and 6.1.1.4'
O O 0.0106 0.0060 'International Tables Vol C Tables 4.2.6.8 and 6.1.1.4'
S S 0.1246 0.1234 'International Tables Vol C Tables 4.2.6.8 and 6.1.1.4'
Co Co 0.3494 0.9721 'International Tables Vol C Tables 4.2.6.8 and 6.1.1.4'
Cl Cl 0.1484 0.1585 'International Tables Vol C Tables 4.2.6.8 and 6.1.1.4'

loop_
_geom_angle_atom_site_label_1
_geom_angle_atom_site_label_2
_geom_angle_atom_site_label_3
_geom_angle
N1 C1 C2 110.0(4)
N2 C2 C3 122.6(5)
N2 C2 C1 116.0(4)
C3 C2 C1 121.3(4)
C2 C3 C4 118.8(5)
C5 C4 C3 119.3(5)
C4 C5 C6 118.4(5)
N2 C6 C5 123.3(5)
N2 C6 N3 120.9(4)
C5 C6 N3 115.7(5)
N3 C7 N4 116.5(4)
N3 C7 S1 128.1(4)
N4 C7 S1 115.2(4)
O1 C8 N4 120.7(5)
O1 C8 C9 123.7(5)
N4 C8 C9 115.6(5)
C14 C9 C10 119.2(5)
C14 C9 C8 124.5(5)
C10 C9 C8 116.3(5)
C11 C10 C9 119.6(6)
C12 C11 C10 120.2(6)
C13 C12 C11 120.8(6)
C12 C13 C14 120.5(6)
C9 C14 C13 119.7(6)
N1 C15 C16 110.8(4)
N5 C16 C17 122.3(4)
N5 C16 C15 115.6(4)
C17 C16 C15 122.0(5)
C18 C17 C16 119.4(5)
C19 C18 C17 118.8(5)
C20 C19 C18 118.1(5)
N5 C20 C19 124.3(5)
N5 C20 N6 116.2(4)
C19 C20 N6 119.5(5)
N6 C21 N7 114.1(5)
N6 C21 S2 125.0(4)
N7 C21 S2 120.9(4)
O2 C22 N7 122.1(5)
O2 C22 C23 121.2(6)
N7 C22 C23 116.7(6)
C24 C23 C28 120.9(7)
C24 C23 C22 115.9(7)
C28 C23 C22 123.1(7)
C23 C24 C25 121.5(9)
C24 C25 C26 117.1(10)
C27 C26 C25 123.1(8)
C26 C27 C28 118.0(9)
C23 C28 C27 119.5(9)
N1 C29 C30 110.9(4)
N8 C30 C31 123.0(5)
N8 C30 C29 114.5(5)
C31 C30 C29 122.4(5)
C30 C31 C32 119.0(5)
C33 C32 C31 119.5(5)
C32 C33 C34 118.3(5)
N8 C34 C33 122.6(5)
C1 N1 C15 112.1(4)
C1 N1 C29 112.0(4)
C15 N1 C29 112.6(4)
C1 N1 Co1 106.0(3)
C15 N1 Co1 106.9(3)
C29 N1 Co1 106.8(3)
C6 N2 C2 117.5(4)
C6 N2 Co1 128.2(3)
C2 N2 Co1 114.3(3)
C7 N3 C6 130.9(4)
C7 N4 C8 129.0(4)
C16 N5 C20 117.1(4)
C16 N5 Co1 116.0(3)
C20 N5 Co1 126.9(3)
C21 N6 C20 121.3(4)
C22 N7 C21 129.3(5)
C30 N8 C34 117.6(5)
C30 N8 Co1 117.2(4)
C34 N8 Co1 125.0(4)
C7 S1 Co1 102.14(18)
N8 Co1 N5 116.53(16)
N8 Co1 N2 118.88(16)
N5 Co1 N2 112.89(15)
N8 Co1 N1 78.33(16)
N5 Co1 N1 78.39(15)
N2 Co1 N1 78.67(15)
N8 Co1 S1 99.42(12)
N5 Co1 S1 114.08(12)
N2 Co1 S1 91.04(12)
N1 Co1 S1 166.45(11)
O6 Cl1 O3 107.4(3)
O6 Cl1 O5 111.2(3)
O3 Cl1 O5 110.1(3)
O6 Cl1 O4 109.0(3)
O3 Cl1 O4 109.3(3)
O5 Cl1 O4 109.8(3)
O10 Cl2 O9 111.1(3)
O10 Cl2 O7 109.3(3)
O9 Cl2 O7 108.2(3)
O10 Cl2 O8 109.4(3)
O9 Cl2 O8 107.9(3)
O7 Cl2 O8 111.0(3)

loop_
_geom_bond_atom_site_label_1
_geom_bond_atom_site_label_2
_geom_bond_distance
C1 N1 1.470(6)
C1 C2 1.510(7)
C2 N2 1.344(6)
C2 C3 1.375(7)
C3 C4 1.388(7)
C4 C5 1.359(7)
C5 C6 1.391(7)
C6 N2 1.332(6)
C6 N3 1.403(6)
C7 N3 1.319(6)
C7 N4 1.364(6)
C7 S1 1.693(5)
C8 O1 1.212(6)
C8 N4 1.395(6)
C8 C9 1.472(7)
C9 C14 1.382(7)
C9 C10 1.409(7)
C10 C11 1.377(8)
C11 C12 1.373(8)
C12 C13 1.354(8)
C13 C14 1.392(8)
C15 N1 1.474(6)
C15 C16 1.489(7)
C16 N5 1.343(6)
C16 C17 1.388(7)
C17 C18 1.386(7)
C18 C19 1.385(8)
C19 C20 1.371(7)
C20 N5 1.349(6)
C20 N6 1.415(6)
C21 N6 1.364(7)
C21 N7 1.392(7)
C21 S2 1.627(6)
C22 O2 1.230(7)
C22 N7 1.374(7)
C22 C23 1.478(8)
C23 C24 1.372(9)
C23 C28 1.384(10)
C24 C25 1.375(10)
C25 C26 1.396(14)
C26 C27 1.382(13)
C27 C28 1.399(10)
C29 N1 1.474(6)
C29 C30 1.500(7)
C30 N8 1.340(6)
C30 C31 1.363(7)
C31 C32 1.378(8)
C32 C33 1.370(8)
C33 C34 1.389(7)
C34 N8 1.343(6)
N1 Co1 2.147(4)
N2 Co1 2.086(4)
N5 Co1 2.065(4)
N8 Co1 2.051(4)
O3 Cl1 1.429(4)
O4 Cl1 1.442(4)
O5 Cl1 1.432(4)
O6 Cl1 1.422(4)
O7 Cl2 1.435(4)
O8 Cl2 1.439(4)
O9 Cl2 1.419(4)
O10 Cl2 1.417(4)
S1 Co1 2.3170(14)
